data_7015983
loop_
_publ_author_name
'Chia, Eugene Y.'
'Naeem, Saira'
'Delaude, Lionel'
'White, Andrew J. P.'
'Wilton-Ely, James D E T'

_publ_section_title
;
 Gold(i) complexes bearing mixed-donor ligands derived from
 N-heterocyclic carbenes.
;
_journal_issue 25
_journal_name_full 'Dalton transactions (Cambridge, England : 2003)'
_journal_page_first 6645
_journal_page_last 6658
_journal_paper_doi 10.1039/c0dt01613f
_journal_volume 40
_journal_year 2011
_chemical_formula_moiety 'C46 H44 Au N3 P S, F6 P'
_chemical_formula_sum 'C46 H44 Au F6 N3 P2 S'
_chemical_formula_weight 1043.81
_chemical_name_systematic
;
?
;
_space_group_IT_number 2
_symmetry_cell_setting triclinic
_symmetry_space_group_name_Hall '-P 1'
_symmetry_space_group_name_H-M 'P -1'
_atom_sites_solution_hydrogens geom
_atom_sites_solution_primary direct
_atom_sites_solution_secondary difmap
_audit_creation_method SHELXL-97
_cell_angle_alpha 111.492(2)
_cell_angle_beta 115.794(2)
_cell_angle_gamma 90.1070(17)
_cell_formula_units_Z 2
_cell_length_a 13.3686(3)
_cell_length_b 13.7657(3)
_cell_length_c 14.6220(4)
_cell_measurement_reflns_used 17692
_cell_measurement_temperature 173(2)
_cell_measurement_theta_max 32.8954
_cell_measurement_theta_min 2.9915
_cell_volume 2212.12(11)
_computing_cell_refinement 'CrysAlis RED, Oxford Diffraction Ltd'
_computing_data_collection 'CrysAlis CCD, Oxford Diffraction Ltd'
_computing_data_reduction 'CrysAlis RED, Oxford Diffraction Ltd'
_computing_molecular_graphics 'Bruker SHELXTL'
_computing_publication_material 'Bruker SHELXTL'
_computing_structure_refinement 'SHELXL-97 (Sheldrick, 1997)'
_computing_structure_solution 'SHELXS-97 (Sheldrick, 1990)'
_diffrn_ambient_temperature 173(2)
_diffrn_detector_area_resol_mean 15.9825
_diffrn_measured_fraction_theta_full 0.991
_diffrn_measured_fraction_theta_max 0.887
_diffrn_measurement_device_type 'OD Xcalibur 3'
_diffrn_measurement_method 'omega scans'
_diffrn_radiation_monochromator graphite
_diffrn_radiation_source 'Enhance (Mo) X-ray Source'
_diffrn_radiation_type MoK\a
_diffrn_radiation_wavelength 0.71073
_diffrn_reflns_av_R_equivalents 0.0194
_diffrn_reflns_av_sigmaI/netI 0.0467
_diffrn_reflns_limit_h_max 19
_diffrn_reflns_limit_h_min -20
_diffrn_reflns_limit_k_max 13
_diffrn_reflns_limit_k_min -20
_diffrn_reflns_limit_l_max 21
_diffrn_reflns_limit_l_min -21
_diffrn_reflns_number 29225
_diffrn_reflns_theta_full 31.00
_diffrn_reflns_theta_max 32.97
_diffrn_reflns_theta_min 3.00
_diffrn_standards_number 0
_exptl_absorpt_coefficient_mu 3.506
_exptl_absorpt_correction_T_max 0.696
_exptl_absorpt_correction_T_min 0.439
_exptl_absorpt_correction_type analytical
_exptl_absorpt_process_details
;
CrysAlisPro, Oxford Diffraction Ltd.,
Version 1.171.33.55 (release 05-01-2010 CrysAlis171 .NET)
(compiled Jan 5 2010,16:28:46)
Analytical numeric absorption correction using a multifaceted crystal
model based on expressions derived by R.C. Clark & J.S. Reid.
(Clark, R. C. & Reid, J. S. (1995). Acta Cryst. A51, 887-897)
;
_exptl_crystal_colour 'Pale yellow'
_exptl_crystal_density_diffrn 1.567
_exptl_crystal_density_method 'not measured'
_exptl_crystal_description blocks
_exptl_crystal_F_000 1040
_exptl_crystal_size_max 0.37
_exptl_crystal_size_mid 0.24
_exptl_crystal_size_min 0.13
_refine_diff_density_max 0.537
_refine_diff_density_min -0.544
_refine_diff_density_rms 0.073
_refine_ls_extinction_method none
_refine_ls_goodness_of_fit_ref 0.922
_refine_ls_hydrogen_treatment constr
_refine_ls_matrix_type full
_refine_ls_number_parameters 538
_refine_ls_number_reflns 14763
_refine_ls_number_restraints 0
_refine_ls_restrained_S_all 0.922
_refine_ls_R_factor_all 0.0309
_refine_ls_R_factor_gt 0.0213
_refine_ls_shift/su_max 0.004
_refine_ls_shift/su_mean 0.000
_refine_ls_structure_factor_coef Fsqd
_refine_ls_weighting_details 'calc w=1/[\s^2^(Fo^2^)+(0.0139P)^2^+0.0000P] where P=(Fo^2^+2Fc^2^)/3'
_refine_ls_weighting_scheme calc
_refine_ls_wR_factor_gt 0.0370
_refine_ls_wR_factor_ref 0.0375
_reflns_number_gt 11951
_reflns_number_total 14763
_reflns_threshold_expression >2sigma(I)
_cod_data_source_file c0dt01613f.txt
_cod_data_source_block 2
_cod_depositor_comments
;
The following automatic conversions were performed:

'_symmetry_cell_setting' value 'Triclinic' changed to 'triclinic'
according to /home/saulius/struct/CIF-dictionaries/cif_core.dic
dictionary named 'cif_core.dic' version 2.4.1 from 2010-06-29.

Automatic conversion script
Id: cif_fix_values 1715 2011-07-08 13:25:40Z adriana 
;
_cod_original_sg_symbol_H-M P-1
_cod_database_code 7015983

loop_
_symmetry_equiv_pos_as_xyz
'x, y, z'
'-x, -y, -z'

loop_
_atom_site_label
_atom_site_type_symbol
_atom_site_fract_x
_atom_site_fract_y
_atom_site_fract_z
_atom_site_U_iso_or_equiv
_atom_site_adp_type
_atom_site_occupancy
_atom_site_symmetry_multiplicity
_atom_site_calc_flag
_atom_site_refinement_flags
_atom_site_disorder_assembly
_atom_site_disorder_group
Au Au 0.745392(6) 0.448857(5) 0.794491(5) 0.02260(2) Uani 1 1 d . . .
S1 S 0.74537(4) 0.34961(3) 0.62899(3) 0.03103(10) Uani 1 1 d . . .
C2 C 0.62593(12) 0.24868(12) 0.53879(12) 0.0182(3) Uani 1 1 d . . .
N3 N 0.54379(11) 0.21275(11) 0.54618(10) 0.0250(3) Uani 1 1 d . . .
C4 C 0.61367(13) 0.19569(12) 0.42457(12) 0.0188(3) Uani 1 1 d . . .
N5 N 0.68886(10) 0.15106(10) 0.39377(10) 0.0201(3) Uani 1 1 d . . .
C6 C 0.64037(14) 0.10705(13) 0.27872(12) 0.0263(4) Uani 1 1 d . . .
H6A H 0.6750 0.0697 0.2351 0.032 Uiso 1 1 calc R . .
C7 C 0.53552(14) 0.12723(13) 0.24088(13) 0.0277(4) Uani 1 1 d . . .
H7A H 0.4821 0.1074 0.1651 0.033 Uiso 1 1 calc R . .
N8 N 0.51884(10) 0.18192(10) 0.33149(10) 0.0205(3) Uani 1 1 d . . .
C9 C 0.79811(13) 0.13838(12) 0.46793(12) 0.0221(3) Uani 1 1 d . . .
C10 C 0.89493(14) 0.20130(13) 0.49236(13) 0.0250(4) Uani 1 1 d . . .
C11 C 0.99806(15) 0.18621(14) 0.56399(14) 0.0335(4) Uani 1 1 d . . .
H11A H 1.0662 0.2273 0.5816 0.040 Uiso 1 1 calc R . .
C12 C 1.00460(16) 0.11356(15) 0.61028(14) 0.0364(5) Uani 1 1 d . . .
C13 C 0.90468(17) 0.05174(14) 0.58118(14) 0.0364(5) Uani 1 1 d . . .
H13A H 0.9085 0.0011 0.6120 0.044 Uiso 1 1 calc R . .
C14 C 0.79949(15) 0.06120(13) 0.50882(13) 0.0288(4) Uani 1 1 d . . .
C15 C 0.88986(15) 0.28350(15) 0.44662(15) 0.0362(4) Uani 1 1 d . . .
H15A H 0.8521 0.2490 0.3652 0.054 Uiso 1 1 calc R . .
H15B H 0.9669 0.3194 0.4738 0.054 Uiso 1 1 calc R . .
H15C H 0.8472 0.3358 0.4710 0.054 Uiso 1 1 calc R . .
C16 C 1.11683(18) 0.10168(18) 0.69072(15) 0.0548(6) Uani 1 1 d . . .
H16A H 1.1782 0.1397 0.6899 0.082 Uiso 1 1 calc R . .
H16B H 1.1212 0.0261 0.6688 0.082 Uiso 1 1 calc R . .
H16C H 1.1241 0.1315 0.7658 0.082 Uiso 1 1 calc R . .
C17 C 0.69235(17) -0.01003(14) 0.47406(16) 0.0399(5) Uani 1 1 d . . .
H17A H 0.7114 -0.0646 0.5037 0.060 Uiso 1 1 calc R . .
H17B H 0.6501 -0.0443 0.3927 0.060 Uiso 1 1 calc R . .
H17C H 0.6458 0.0325 0.5031 0.060 Uiso 1 1 calc R . .
C18 C 0.41609(13) 0.21847(13) 0.32803(12) 0.0239(4) Uani 1 1 d . . .
C19 C 0.33022(14) 0.14575(14) 0.31002(13) 0.0289(4) Uani 1 1 d . . .
C20 C 0.23399(15) 0.18329(18) 0.31129(15) 0.0392(5) Uani 1 1 d . . .
H20A H 0.1732 0.1355 0.2984 0.047 Uiso 1 1 calc R . .
C21 C 0.22449(16) 0.28680(19) 0.33047(15) 0.0459(5) Uani 1 1 d . . .
C22 C 0.31250(17) 0.35695(17) 0.34806(15) 0.0420(5) Uani 1 1 d . . .
H22A H 0.3060 0.4291 0.3622 0.050 Uiso 1 1 calc R . .
C23 C 0.40992(15) 0.32380(14) 0.34535(13) 0.0305(4) Uani 1 1 d . . .
C24 C 0.34270(15) 0.03350(14) 0.29425(14) 0.0357(4) Uani 1 1 d . . .
H24A H 0.3480 -0.0030 0.2255 0.054 Uiso 1 1 calc R . .
H24B H 0.2767 -0.0036 0.2894 0.054 Uiso 1 1 calc R . .
H24C H 0.4115 0.0336 0.3575 0.054 Uiso 1 1 calc R . .
C25 C 0.11965(19) 0.3265(2) 0.3342(2) 0.0773(9) Uani 1 1 d . . .
H25A H 0.0521 0.2725 0.2755 0.116 Uiso 1 1 calc R . .
H25B H 0.1147 0.3924 0.3227 0.116 Uiso 1 1 calc R . .
H25C H 0.1247 0.3400 0.4069 0.116 Uiso 1 1 calc R . .
C26 C 0.50364(17) 0.39855(15) 0.36067(17) 0.0441(5) Uani 1 1 d . . .
H26A H 0.5720 0.4094 0.4296 0.066 Uiso 1 1 calc R . .
H26B H 0.4806 0.4670 0.3650 0.066 Uiso 1 1 calc R . .
H26C H 0.5194 0.3680 0.2974 0.066 Uiso 1 1 calc R . .
C27 C 0.52326(13) 0.24820(12) 0.63847(12) 0.0208(3) Uani 1 1 d . . .
C28 C 0.42743(14) 0.29145(13) 0.62753(14) 0.0275(4) Uani 1 1 d . . .
H28A H 0.3862 0.3081 0.5653 0.033 Uiso 1 1 calc R . .
C29 C 0.39151(15) 0.31046(14) 0.70706(14) 0.0314(4) Uani 1 1 d . . .
H29A H 0.3263 0.3411 0.6996 0.038 Uiso 1 1 calc R . .
C30 C 0.44981(15) 0.28530(13) 0.79703(14) 0.0314(4) Uani 1 1 d . . .
H30A H 0.4235 0.2962 0.8502 0.038 Uiso 1 1 calc R . .
C31 C 0.54615(15) 0.24440(14) 0.80925(14) 0.0312(4) Uani 1 1 d . . .
H31A H 0.5875 0.2285 0.8721 0.037 Uiso 1 1 calc R . .
C32 C 0.58386(14) 0.22598(13) 0.73075(13) 0.0282(4) Uani 1 1 d . . .
H32A H 0.6510 0.1982 0.7402 0.034 Uiso 1 1 calc R . .
P41 P 0.77700(3) 0.57097(3) 0.96316(3) 0.02018(9) Uani 1 1 d . . .
C42 C 0.89121(13) 0.67945(12) 1.01647(13) 0.0222(3) Uani 1 1 d . . .
C43 C 0.87946(15) 0.73678(14) 0.95307(14) 0.0317(4) Uani 1 1 d . . .
H43A H 0.8129 0.7183 0.8842 0.038 Uiso 1 1 calc R . .
C44 C 0.96361(16) 0.82069(15) 0.98898(16) 0.0385(5) Uani 1 1 d . . .
H44A H 0.9545 0.8602 0.9455 0.046 Uiso 1 1 calc R . .
C45 C 1.06070(15) 0.84662(15) 1.08814(16) 0.0396(5) Uani 1 1 d . . .
H45A H 1.1187 0.9041 1.1129 0.047 Uiso 1 1 calc R . .
C46 C 1.07411(14) 0.78980(15) 1.15145(15) 0.0361(5) Uani 1 1 d . . .
H46A H 1.1417 0.8079 1.2195 0.043 Uiso 1 1 calc R . .
C47 C 0.98965(13) 0.70597(14) 1.11682(14) 0.0279(4) Uani 1 1 d . . .
H47A H 0.9989 0.6672 1.1610 0.033 Uiso 1 1 calc R . .
C48 C 0.81363(13) 0.51791(12) 1.06742(13) 0.0217(3) Uani 1 1 d . . .
C49 C 0.83767(15) 0.41638(13) 1.04550(15) 0.0320(4) Uani 1 1 d . . .
H49A H 0.8353 0.3755 0.9760 0.038 Uiso 1 1 calc R . .
C50 C 0.86513(16) 0.37421(15) 1.12418(16) 0.0388(5) Uani 1 1 d . . .
H50A H 0.8808 0.3043 1.1083 0.047 Uiso 1 1 calc R . .
C51 C 0.86974(15) 0.43326(15) 1.22514(15) 0.0341(4) Uani 1 1 d . . .
H51A H 0.8887 0.4042 1.2790 0.041 Uiso 1 1 calc R . .
C52 C 0.84694(14) 0.53474(14) 1.24846(14) 0.0301(4) Uani 1 1 d . . .
H52A H 0.8511 0.5757 1.3187 0.036 Uiso 1 1 calc R . .
C53 C 0.81798(14) 0.57700(13) 1.16988(13) 0.0265(4) Uani 1 1 d . . .
H53A H 0.8010 0.6464 1.1858 0.032 Uiso 1 1 calc R . .
C54 C 0.65485(13) 0.63101(12) 0.95741(12) 0.0197(3) Uani 1 1 d . . .
C55 C 0.65644(14) 0.73963(12) 0.99354(13) 0.0228(3) Uani 1 1 d . . .
H55A H 0.7255 0.7881 1.0269 0.027 Uiso 1 1 calc R . .
C56 C 0.55719(14) 0.77724(14) 0.98087(14) 0.0281(4) Uani 1 1 d . . .
H56A H 0.5586 0.8516 1.0058 0.034 Uiso 1 1 calc R . .
C57 C 0.45679(15) 0.70789(15) 0.93255(14) 0.0322(4) Uani 1 1 d . . .
H57A H 0.3887 0.7341 0.9223 0.039 Uiso 1 1 calc R . .
C58 C 0.45520(15) 0.60010(15) 0.89904(16) 0.0399(5) Uani 1 1 d . . .
H58A H 0.3864 0.5521 0.8680 0.048 Uiso 1 1 calc R . .
C59 C 0.55361(14) 0.56166(14) 0.91053(15) 0.0339(4) Uani 1 1 d . . .
H59A H 0.5518 0.4872 0.8861 0.041 Uiso 1 1 calc R . .
P1 P 0.24270(4) 0.93721(3) 0.94035(4) 0.02574(10) Uani 1 1 d . . .
F1 F 0.11359(9) 0.92007(10) 0.91023(10) 0.0570(3) Uani 1 1 d . . .
F2 F 0.26911(10) 0.87528(9) 1.01921(9) 0.0492(3) Uani 1 1 d . . .
F3 F 0.26821(9) 1.04722(8) 1.04302(8) 0.0424(3) Uani 1 1 d . . .
F4 F 0.21942(10) 0.99851(9) 0.86165(9) 0.0435(3) Uani 1 1 d . . .
F5 F 0.21982(10) 0.82745(8) 0.83797(8) 0.0427(3) Uani 1 1 d . . .
F6 F 0.37355(9) 0.95394(9) 0.97049(10) 0.0474(3) Uani 1 1 d . . .

loop_
_atom_site_aniso_label
_atom_site_aniso_U_11
_atom_site_aniso_U_22
_atom_site_aniso_U_33
_atom_site_aniso_U_23
_atom_site_aniso_U_13
_atom_site_aniso_U_12
Au 0.02525(3) 0.02036(3) 0.01539(3) 0.00150(2) 0.00857(2) 0.00313(2)
S1 0.0331(2) 0.0300(2) 0.0203(2) -0.00360(17) 0.01564(19) -0.00588(19)
C2 0.0206(8) 0.0179(7) 0.0137(7) 0.0051(6) 0.0072(6) 0.0066(6)
N3 0.0274(8) 0.0275(7) 0.0164(7) 0.0040(6) 0.0113(6) 0.0004(6)
C4 0.0206(8) 0.0192(7) 0.0161(7) 0.0060(6) 0.0092(6) 0.0023(6)
N5 0.0214(7) 0.0233(7) 0.0140(6) 0.0050(5) 0.0090(5) 0.0035(5)
C6 0.0312(10) 0.0330(9) 0.0145(7) 0.0056(7) 0.0139(7) 0.0055(8)
C7 0.0303(10) 0.0358(10) 0.0132(7) 0.0065(7) 0.0099(7) 0.0027(8)
N8 0.0203(7) 0.0252(7) 0.0141(6) 0.0066(5) 0.0078(5) 0.0036(6)
C9 0.0249(9) 0.0251(8) 0.0146(7) 0.0050(6) 0.0102(7) 0.0092(7)
C10 0.0253(9) 0.0267(9) 0.0187(8) 0.0047(7) 0.0104(7) 0.0063(7)
C11 0.0268(10) 0.0349(10) 0.0240(9) 0.0011(8) 0.0083(8) 0.0072(8)
C12 0.0396(11) 0.0357(10) 0.0191(8) 0.0025(8) 0.0083(8) 0.0207(9)
C13 0.0588(13) 0.0304(10) 0.0226(9) 0.0128(8) 0.0196(9) 0.0235(9)
C14 0.0417(11) 0.0230(8) 0.0215(8) 0.0047(7) 0.0182(8) 0.0103(8)
C15 0.0311(10) 0.0427(11) 0.0352(10) 0.0180(9) 0.0143(9) 0.0007(9)
C16 0.0536(14) 0.0584(14) 0.0269(10) 0.0081(10) 0.0051(10) 0.0345(11)
C17 0.0556(13) 0.0296(10) 0.0431(11) 0.0173(9) 0.0282(10) 0.0075(9)
C18 0.0213(8) 0.0334(9) 0.0144(7) 0.0087(7) 0.0069(7) 0.0075(7)
C19 0.0245(9) 0.0415(10) 0.0139(8) 0.0087(7) 0.0056(7) 0.0015(8)
C20 0.0228(10) 0.0641(14) 0.0255(9) 0.0152(9) 0.0096(8) 0.0060(9)
C21 0.0337(11) 0.0754(16) 0.0277(10) 0.0211(11) 0.0137(9) 0.0260(11)
C22 0.0491(13) 0.0490(12) 0.0270(10) 0.0197(9) 0.0137(9) 0.0281(10)
C23 0.0352(10) 0.0352(10) 0.0175(8) 0.0128(7) 0.0076(7) 0.0108(8)
C24 0.0350(11) 0.0355(10) 0.0279(9) 0.0077(8) 0.0118(8) -0.0056(8)
C25 0.0434(14) 0.121(2) 0.0686(17) 0.0366(17) 0.0286(13) 0.0467(15)
C26 0.0549(13) 0.0357(11) 0.0412(12) 0.0216(9) 0.0172(10) 0.0097(10)
C27 0.0244(8) 0.0182(7) 0.0170(7) 0.0030(6) 0.0109(7) -0.0024(6)
C28 0.0321(10) 0.0284(9) 0.0231(8) 0.0101(7) 0.0141(8) 0.0072(8)
C29 0.0320(10) 0.0327(10) 0.0319(10) 0.0099(8) 0.0196(8) 0.0093(8)
C30 0.0402(11) 0.0309(9) 0.0285(9) 0.0071(8) 0.0248(8) 0.0006(8)
C31 0.0417(11) 0.0333(10) 0.0227(9) 0.0150(8) 0.0156(8) 0.0069(8)
C32 0.0293(9) 0.0301(9) 0.0252(9) 0.0091(7) 0.0146(8) 0.0069(7)
P41 0.0209(2) 0.01877(19) 0.01510(19) 0.00239(16) 0.00733(17) 0.00208(16)
C42 0.0196(8) 0.0241(8) 0.0193(8) 0.0025(7) 0.0115(7) 0.0026(7)
C43 0.0261(9) 0.0402(10) 0.0249(9) 0.0122(8) 0.0097(8) -0.0025(8)
C44 0.0353(11) 0.0434(11) 0.0385(11) 0.0171(9) 0.0183(9) -0.0039(9)
C45 0.0284(10) 0.0422(11) 0.0379(11) 0.0029(9) 0.0180(9) -0.0110(9)
C46 0.0193(9) 0.0471(11) 0.0255(9) 0.0029(8) 0.0066(8) -0.0049(8)
C47 0.0209(9) 0.0335(9) 0.0240(9) 0.0076(7) 0.0095(7) 0.0041(7)
C48 0.0207(8) 0.0206(8) 0.0209(8) 0.0065(6) 0.0089(7) 0.0042(6)
C49 0.0382(11) 0.0248(9) 0.0285(9) 0.0068(8) 0.0150(8) 0.0099(8)
C50 0.0436(12) 0.0265(10) 0.0455(12) 0.0175(9) 0.0178(10) 0.0120(9)
C51 0.0311(10) 0.0409(11) 0.0349(10) 0.0243(9) 0.0121(8) 0.0088(8)
C52 0.0307(10) 0.0369(10) 0.0242(9) 0.0135(8) 0.0133(8) 0.0078(8)
C53 0.0308(9) 0.0228(8) 0.0238(8) 0.0081(7) 0.0122(7) 0.0082(7)
C54 0.0207(8) 0.0207(8) 0.0155(7) 0.0057(6) 0.0079(6) 0.0024(6)
C55 0.0259(9) 0.0217(8) 0.0216(8) 0.0093(7) 0.0113(7) 0.0026(7)
C56 0.0377(10) 0.0270(9) 0.0293(9) 0.0155(8) 0.0204(8) 0.0128(8)
C57 0.0283(10) 0.0437(11) 0.0337(10) 0.0202(9) 0.0184(8) 0.0171(8)
C58 0.0241(10) 0.0382(11) 0.0507(12) 0.0140(10) 0.0152(9) 0.0001(8)
C59 0.0264(10) 0.0230(9) 0.0423(11) 0.0061(8) 0.0137(8) -0.0011(7)
P1 0.0301(2) 0.0264(2) 0.0233(2) 0.01032(18) 0.01449(19) 0.00375(19)
F1 0.0324(6) 0.0771(9) 0.0637(8) 0.0270(7) 0.0259(6) 0.0030(6)
F2 0.0802(9) 0.0415(7) 0.0350(6) 0.0232(5) 0.0284(6) 0.0127(6)
F3 0.0575(7) 0.0333(6) 0.0341(6) 0.0073(5) 0.0246(6) 0.0124(5)
F4 0.0613(7) 0.0435(6) 0.0408(6) 0.0284(5) 0.0275(6) 0.0171(6)
F5 0.0631(8) 0.0294(6) 0.0271(5) 0.0039(5) 0.0204(5) -0.0002(5)
F6 0.0303(6) 0.0467(7) 0.0598(8) 0.0141(6) 0.0229(6) 0.0070(5)

loop_
_atom_type_symbol
_atom_type_description
_atom_type_scat_dispersion_real
_atom_type_scat_dispersion_imag
_atom_type_scat_source
C C 0.0033 0.0016 'International Tables Vol C Tables 4.2.6.8 and 6.1.1.4'
H H 0.0000 0.0000 'International Tables Vol C Tables 4.2.6.8 and 6.1.1.4'
N N 0.0061 0.0033 'International Tables Vol C Tables 4.2.6.8 and 6.1.1.4'
F F 0.0171 0.0103 'International Tables Vol C Tables 4.2.6.8 and 6.1.1.4'
P P 0.1023 0.0942 'International Tables Vol C Tables 4.2.6.8 and 6.1.1.4'
S S 0.1246 0.1234 'International Tables Vol C Tables 4.2.6.8 and 6.1.1.4'
Au Au -2.0133 8.8022 'International Tables Vol C Tables 4.2.6.8 and 6.1.1.4'

loop_
_geom_angle_atom_site_label_1
_geom_angle_atom_site_label_2
_geom_angle_atom_site_label_3
_geom_angle
_geom_angle_site_symmetry_1
_geom_angle_site_symmetry_3
_geom_angle_publ_flag
P41 Au S1 167.432(14) . . ?
C2 S1 Au 112.15(5) . . ?
N3 C2 C4 111.98(13) . . ?
N3 C2 S1 134.82(12) . . ?
C4 C2 S1 113.11(11) . . ?
C2 N3 C27 127.77(13) . . ?
N5 C4 N8 107.41(13) . . ?
N5 C4 C2 128.53(14) . . ?
N8 C4 C2 124.03(14) . . ?
C4 N5 C6 109.20(13) . . ?
C4 N5 C9 125.21(12) . . ?
C6 N5 C9 125.13(13) . . ?
C7 C6 N5 106.82(14) . . ?
C6 C7 N8 107.80(14) . . ?
C4 N8 C7 108.76(13) . . ?
C4 N8 C18 125.15(13) . . ?
C7 N8 C18 126.09(13) . . ?
C10 C9 C14 123.67(16) . . ?
C10 C9 N5 118.74(14) . . ?
C14 C9 N5 117.58(14) . . ?
C9 C10 C11 116.68(16) . . ?
C9 C10 C15 122.04(15) . . ?
C11 C10 C15 121.26(16) . . ?
C12 C11 C10 122.27(17) . . ?
C11 C12 C13 118.28(17) . . ?
C11 C12 C16 121.21(19) . . ?
C13 C12 C16 120.51(19) . . ?
C14 C13 C12 122.42(18) . . ?
C13 C14 C9 116.63(17) . . ?
C13 C14 C17 121.67(17) . . ?
C9 C14 C17 121.69(16) . . ?
C23 C18 C19 123.78(16) . . ?
C23 C18 N8 118.62(15) . . ?
C19 C18 N8 117.58(15) . . ?
C18 C19 C20 116.80(18) . . ?
C18 C19 C24 121.40(16) . . ?
C20 C19 C24 121.76(17) . . ?
C21 C20 C19 121.87(19) . . ?
C20 C21 C22 119.43(18) . . ?
C20 C21 C25 120.8(2) . . ?
C22 C21 C25 119.7(2) . . ?
C21 C22 C23 121.49(19) . . ?
C18 C23 C22 116.58(18) . . ?
C18 C23 C26 121.77(16) . . ?
C22 C23 C26 121.65(18) . . ?
C28 C27 C32 119.38(15) . . ?
C28 C27 N3 117.40(15) . . ?
C32 C27 N3 122.39(15) . . ?
C29 C28 C27 120.17(16) . . ?
C30 C29 C28 120.43(17) . . ?
C31 C30 C29 119.50(16) . . ?
C30 C31 C32 120.68(17) . . ?
C27 C32 C31 119.80(17) . . ?
C48 P41 C42 107.05(7) . . ?
C48 P41 C54 106.25(7) . . ?
C42 P41 C54 105.96(7) . . ?
C48 P41 Au 113.80(5) . . ?
C42 P41 Au 110.87(5) . . ?
C54 P41 Au 112.42(5) . . ?
C43 C42 C47 119.48(15) . . ?
C43 C42 P41 117.73(12) . . ?
C47 C42 P41 122.79(13) . . ?
C44 C43 C42 120.68(16) . . ?
C45 C44 C43 119.65(18) . . ?
C46 C45 C44 120.35(17) . . ?
C45 C46 C47 120.55(16) . . ?
C46 C47 C42 119.28(17) . . ?
C49 C48 C53 119.03(15) . . ?
C49 C48 P41 119.70(12) . . ?
C53 C48 P41 121.27(12) . . ?
C50 C49 C48 120.45(16) . . ?
C51 C50 C49 120.09(17) . . ?
C50 C51 C52 120.10(17) . . ?
C51 C52 C53 120.24(16) . . ?
C52 C53 C48 120.08(16) . . ?
C59 C54 C55 119.14(15) . . ?
C59 C54 P41 116.43(12) . . ?
C55 C54 P41 124.41(12) . . ?
C56 C55 C54 119.92(15) . . ?
C57 C56 C55 120.60(16) . . ?
C56 C57 C58 119.73(17) . . ?
C57 C58 C59 120.12(17) . . ?
C58 C59 C54 120.46(17) . . ?
F1 P1 F4 90.91(7) . . ?
F1 P1 F2 90.52(7) . . ?
F4 P1 F2 178.50(7) . . ?
F1 P1 F3 90.80(7) . . ?
F4 P1 F3 90.16(6) . . ?
F2 P1 F3 90.28(6) . . ?
F1 P1 F5 90.39(6) . . ?
F4 P1 F5 89.71(6) . . ?
F2 P1 F5 89.81(6) . . ?
F3 P1 F5 178.80(6) . . ?
F1 P1 F6 179.70(8) . . ?
F4 P1 F6 89.17(6) . . ?
F2 P1 F6 89.39(7) . . ?
F3 P1 F6 89.49(6) . . ?
F5 P1 F6 89.31(6) . . ?

loop_
_geom_bond_atom_site_label_1
_geom_bond_atom_site_label_2
_geom_bond_distance
_geom_bond_site_symmetry_2
_geom_bond_publ_flag
Au P41 2.2670(4) . ?
Au S1 2.3021(4) . ?
S1 C2 1.7423(15) . ?
C2 N3 1.2659(19) . ?
C2 C4 1.489(2) . ?
N3 C27 1.4053(19) . ?
C4 N5 1.3357(19) . ?
C4 N8 1.3432(19) . ?
N5 C6 1.3857(18) . ?
N5 C9 1.4494(19) . ?
C6 C7 1.337(2) . ?
C7 N8 1.3779(19) . ?
N8 C18 1.450(2) . ?
C9 C10 1.386(2) . ?
C9 C14 1.394(2) . ?
C10 C11 1.394(2) . ?
C10 C15 1.499(2) . ?
C11 C12 1.382(3) . ?
C12 C13 1.388(3) . ?
C12 C16 1.506(2) . ?
C13 C14 1.386(2) . ?
C14 C17 1.506(2) . ?
C18 C23 1.387(2) . ?
C18 C19 1.389(2) . ?
C19 C20 1.392(2) . ?
C19 C24 1.497(3) . ?
C20 C21 1.365(3) . ?
C21 C22 1.391(3) . ?
C21 C25 1.521(3) . ?
C22 C23 1.393(3) . ?
C23 C26 1.504(3) . ?
C27 C28 1.384(2) . ?
C27 C32 1.387(2) . ?
C28 C29 1.384(2) . ?
C29 C30 1.379(2) . ?
C30 C31 1.373(2) . ?
C31 C32 1.388(2) . ?
P41 C48 1.8069(16) . ?
P41 C42 1.8088(16) . ?
P41 C54 1.8147(16) . ?
C42 C43 1.385(2) . ?
C42 C47 1.394(2) . ?
C43 C44 1.383(2) . ?
C44 C45 1.377(3) . ?
C45 C46 1.374(3) . ?
C46 C47 1.390(2) . ?
C48 C49 1.386(2) . ?
C48 C53 1.393(2) . ?
C49 C50 1.385(2) . ?
C50 C51 1.373(3) . ?
C51 C52 1.380(2) . ?
C52 C53 1.383(2) . ?
C54 C59 1.386(2) . ?
C54 C55 1.388(2) . ?
C55 C56 1.386(2) . ?
C56 C57 1.374(2) . ?
C57 C58 1.379(3) . ?
C58 C59 1.384(3) . ?
P1 F1 1.5778(11) . ?
P1 F4 1.5920(11) . ?
P1 F2 1.5962(11) . ?
P1 F3 1.5969(11) . ?
P1 F5 1.6000(11) . ?
P1 F6 1.6002(11) . ?
